data_7056053
loop_
_publ_author_name
'Wang, Xiufeng'
'Li, Hongdao'
'Sun, Juan'
'Yang, Meng'
'Li, Cun'
'Li, Licun'

_publ_section_title
;
 LnIII--CoII heterometallic chains based on pyridine substituted nitronyl
 nitroxides
;
_journal_issue 8
_journal_name_full 'New J. Chem.'
_journal_page_first 2973
_journal_paper_doi 10.1039/C6NJ03849B
_journal_volume 41
_journal_year 2017
_chemical_formula_moiety 'C52 H44 Co F30 N6 O14 Y'
_chemical_formula_sum 'C52 H44 Co F30 N6 O14 Y'
_chemical_formula_weight 1694.73
_space_group_crystal_system triclinic
_space_group_IT_number 2
_space_group_name_Hall '-P 1'
_space_group_name_H-M_alt 'P -1'
_symmetry_space_group_name_Hall '-P 1'
_symmetry_space_group_name_H-M 'P -1'
_atom_sites_solution_hydrogens geom
_audit_creation_method SHELXL-2014/7
_audit_update_record
;
2017-03-07 deposited with the CCDC.
2017-03-07 downloaded from the CCDC.
;
_cell_angle_alpha 89.55(3)
_cell_angle_beta 89.03(3)
_cell_angle_gamma 64.43(3)
_cell_formula_units_Z 2
_cell_length_a 13.704(3)
_cell_length_b 15.792(3)
_cell_length_c 17.496(3)
_cell_measurement_reflns_used 5820
_cell_measurement_temperature 113(2)
_cell_measurement_theta_max 27.9103
_cell_measurement_theta_min 2.3285
_cell_volume 3415.0(14)
_computing_cell_refinement 'Bruker XSCANS'
_computing_data_collection 'CrystalClear (Rigaku Inc., 2008)'
_computing_data_reduction 'Bruker SHELXTL'
_computing_molecular_graphics SHELXL-2014/7
_computing_publication_material SHELXL-2014/7
_computing_structure_refinement 'SHELXL-2014/7 (Sheldrick, 2014)'
_computing_structure_solution 'SHELXL-2014/7 (Sheldrick, 2014)'
_diffrn_ambient_temperature 113(2)
_diffrn_measured_fraction_theta_full 0.993
_diffrn_measured_fraction_theta_max 0.993
_diffrn_measurement_device_type 'CCD area detector'
_diffrn_measurement_method '\w scans'
_diffrn_radiation_type MoK\a
_diffrn_radiation_wavelength 0.71073
_diffrn_reflns_av_R_equivalents 0.1036
_diffrn_reflns_av_unetI/netI 0.1575
_diffrn_reflns_Laue_measured_fraction_full 0.993
_diffrn_reflns_Laue_measured_fraction_max 0.993
_diffrn_reflns_limit_h_max 15
_diffrn_reflns_limit_h_min -16
_diffrn_reflns_limit_k_max 18
_diffrn_reflns_limit_k_min -18
_diffrn_reflns_limit_l_max 20
_diffrn_reflns_limit_l_min -20
_diffrn_reflns_number 26669
_diffrn_reflns_point_group_measured_fraction_full 0.993
_diffrn_reflns_point_group_measured_fraction_max 0.993
_diffrn_reflns_theta_full 25.009
_diffrn_reflns_theta_max 25.009
_diffrn_reflns_theta_min 2.032
_exptl_absorpt_coefficient_mu 1.231
_exptl_absorpt_correction_T_max 0.831
_exptl_absorpt_correction_T_min 0.782
_exptl_absorpt_correction_type multi-scan
_exptl_absorpt_process_details sadabs
_exptl_crystal_colour blue
_exptl_crystal_density_diffrn 1.648
_exptl_crystal_description Prism
_exptl_crystal_F_000 1642
_exptl_crystal_size_max 0.2
_exptl_crystal_size_mid 0.17
_exptl_crystal_size_min 0.15
_refine_diff_density_max 1.521
_refine_diff_density_min -0.947
_refine_diff_density_rms 0.128
_refine_ls_extinction_method none
_refine_ls_goodness_of_fit_ref 1.023
_refine_ls_hydrogen_treatment constr
_refine_ls_matrix_type full
_refine_ls_number_parameters 937
_refine_ls_number_reflns 11949
_refine_ls_number_restraints 78
_refine_ls_restrained_S_all 1.045
_refine_ls_R_factor_all 0.1433
_refine_ls_R_factor_gt 0.0933
_refine_ls_shift/su_max 0.000
_refine_ls_shift/su_mean 0.000
_refine_ls_structure_factor_coef Fsqd
_refine_ls_weighting_details 'w=1/[\s^2^(Fo^2^)+(0.1201P)^2^] where P=(Fo^2^+2Fc^2^)/3'
_refine_ls_weighting_scheme calc
_refine_ls_wR_factor_gt 0.2217
_refine_ls_wR_factor_ref 0.2543
_reflns_Friedel_coverage 0.000
_reflns_number_gt 7161
_reflns_number_total 11949
_reflns_threshold_expression 'I > 2\s(I)'
_cod_data_source_file c6nj03849b2.cif
_cod_data_source_block complex1Y
_cod_depositor_comments
;
The following automatic conversions were performed:

'_exptl_absorpt_correction_type' value 'Multi-scan' changed to
'multi-scan' according to
/home/data/users/saulius/crontab/automatic-downloads/rss-feeds/RSC/lib/dictionaries/cif_core.dic
dictionary named 'cif_core.dic' version 2.4.2 from 2011-04-26.

Automatic conversion script
Id: cif_fix_values 4973 2017-02-22 13:04:09Z antanas 

 Adding full bibliography for 7056052--7056055.cif.
;
_cod_database_code 7056053
_shelx_shelxl_version_number 2014/7
_shelx_space_group_comment
;
The symmetry employed for this shelxl refinement is uniquely defined
by the following loop, which should always be used as a source of
symmetry information in preference to the above space-group names.
They are only intended as comments.
;

loop_
_space_group_symop_operation_xyz
'x, y, z'
'-x, -y, -z'

loop_
_atom_site_label
_atom_site_type_symbol
_atom_site_fract_x
_atom_site_fract_y
_atom_site_fract_z
_atom_site_U_iso_or_equiv
_atom_site_adp_type
_atom_site_occupancy
_atom_site_site_symmetry_order
_atom_site_calc_flag
_atom_site_refinement_flags_posn
_atom_site_refinement_flags_adp
_atom_site_refinement_flags_occupancy
_atom_site_disorder_assembly
_atom_site_disorder_group
Y1 Y 0.53388(6) -0.26994(5) 0.25953(4) 0.0243(2) Uani 1 1 d . . . . .
Co1 Co 0.00651(8) 0.21632(7) 0.25468(6) 0.0242(3) Uani 1 1 d . . . . .
F1 F 0.9268(4) -0.5208(4) 0.3960(4) 0.0614(16) Uani 1 1 d . . . . .
F2 F 0.7769(4) -0.5340(3) 0.4121(3) 0.0546(15) Uani 1 1 d . . . . .
F3 F 0.8006(4) -0.4247(4) 0.4706(3) 0.0554(15) Uani 1 1 d . . . . .
F4 F 0.9008(4) -0.3183(4) 0.1294(3) 0.0571(15) Uani 1 1 d . U . . .
F5 F 0.9607(5) -0.2902(4) 0.2353(4) 0.0764(18) Uani 1 1 d . U . . .
F6 F 0.8231(5) -0.1811(4) 0.1814(4) 0.0671(18) Uani 1 1 d . . . . .
F7 F 0.4981(5) -0.5673(3) 0.2108(3) 0.0657(17) Uani 1 1 d . . . . .
F8 F 0.4221(5) -0.5306(3) 0.3215(3) 0.0566(15) Uani 1 1 d . . . . .
F9 F 0.3251(5) -0.5138(4) 0.2213(4) 0.077(2) Uani 1 1 d . . . . .
F10 F 0.2090(7) -0.1529(6) 0.0849(5) 0.117(3) Uani 1 1 d D U . . .
F11 F 0.1170(6) -0.2085(5) 0.1462(4) 0.089(2) Uani 1 1 d D U . . .
F12 F 0.1445(7) -0.0955(6) 0.1916(5) 0.117(3) Uani 1 1 d D U . . .
F13 F 0.5322(4) 0.0870(3) 0.1924(3) 0.0467(13) Uani 1 1 d . . . . .
F14 F 0.5590(6) -0.0179(4) 0.1064(3) 0.078(2) Uani 1 1 d . . . . .
F15 F 0.3987(4) 0.0613(4) 0.1565(4) 0.0655(18) Uani 1 1 d . . . . .
F16 F 0.7437(6) -0.1793(5) 0.4408(4) 0.093(2) Uani 1 1 d . . . . .
F17 F 0.6636(6) -0.0299(4) 0.4365(4) 0.085(2) Uani 1 1 d . . . . .
F18 F 0.5901(6) -0.1074(5) 0.4921(4) 0.093(2) Uani 1 1 d . . . . .
F19 F 0.1859(4) 0.0662(4) 0.0275(3) 0.0557(15) Uani 1 1 d . . . . .
F20 F 0.0444(5) 0.0659(4) -0.0256(3) 0.0602(16) Uani 1 1 d . . . . .
F21 F 0.0635(4) 0.1940(4) -0.0172(3) 0.0532(14) Uani 1 1 d . . . . .
F22 F -0.2614(4) 0.1031(4) 0.1101(3) 0.0669(18) Uani 1 1 d . . . . .
F23 F -0.2362(4) 0.0738(4) 0.2308(3) 0.0610(16) Uani 1 1 d . . . . .
F24 F -0.3269(4) 0.2161(4) 0.1929(3) 0.0564(15) Uani 1 1 d . . . . .
F25 F 0.3019(4) 0.2895(5) 0.4012(3) 0.0684(18) Uani 1 1 d . . . . .
F26 F 0.3478(4) 0.2033(5) 0.3001(3) 0.0731(19) Uani 1 1 d . . . . .
F27 F 0.2555(5) 0.3524(5) 0.2916(3) 0.0738(19) Uani 1 1 d . . . . .
F28 F -0.1129(5) 0.2527(7) 0.5077(4) 0.113(2) Uani 1 1 d D U . . .
F29 F 0.0383(7) 0.1749(7) 0.5301(5) 0.067(4) Uani 0.679(16) 1 d . U P A 1
F30 F 0.0048(9) 0.3165(8) 0.5480(5) 0.038(2) Uani 0.5 1 d D U P A 1
O4 O 0.6723(4) -0.3880(3) 0.3256(3) 0.0282(12) Uani 1 1 d . . . . .
O3 O 0.6997(4) -0.2742(4) 0.2125(3) 0.0370(14) Uani 1 1 d . . . . .
O8 O 0.5810(4) -0.1904(3) 0.3565(3) 0.0301(13) Uani 1 1 d . . . . .
O7 O 0.4972(4) -0.1190(3) 0.2153(3) 0.0327(13) Uani 1 1 d . . . . .
O6 O 0.3624(4) -0.2111(3) 0.2046(3) 0.0285(12) Uani 1 1 d . . . . .
O5 O 0.4858(4) -0.3978(3) 0.2592(3) 0.0264(12) Uani 1 1 d . . . . .
O9 O 0.4149(4) -0.2456(3) 0.3604(3) 0.0288(12) Uani 1 1 d . . . . .
O10 O 0.1844(4) -0.0965(4) 0.5631(3) 0.0375(14) Uani 1 1 d . . . . .
O13 O 0.0675(4) 0.1663(3) 0.1470(3) 0.0277(12) Uani 1 1 d . . . . .
O14 O -0.1189(4) 0.1799(3) 0.2369(3) 0.0247(12) Uani 1 1 d . . . . .
O12 O -0.0460(4) 0.2585(3) 0.3673(3) 0.0263(12) Uani 1 1 d . . . . .
O11 O 0.1315(4) 0.2549(3) 0.2711(3) 0.0269(12) Uani 1 1 d . . . . .
O1 O -0.1435(4) 0.5685(4) -0.0326(3) 0.0427(15) Uani 1 1 d . . . . .
O2 O -0.4349(4) 0.6592(3) 0.1385(3) 0.0265(12) Uani 1 1 d . . . . .
N6 N 0.1003(5) 0.0811(4) 0.3063(3) 0.0250(14) Uani 1 1 d . . . . .
N4 N 0.3775(4) -0.2267(4) 0.4298(3) 0.0224(14) Uani 1 1 d . . . . .
N5 N 0.2649(5) -0.1575(4) 0.5246(4) 0.0260(14) Uani 1 1 d . . . . .
N1 N -0.0880(5) 0.3525(4) 0.2039(4) 0.0251(14) Uani 1 1 d . . . . .
N2 N -0.2371(5) 0.6139(4) -0.0010(4) 0.0261(15) Uani 1 1 d . . . . .
N3 N -0.3745(5) 0.6557(4) 0.0791(3) 0.0237(14) Uani 1 1 d . . . . .
C1 C 0.8174(6) -0.4712(6) 0.4045(5) 0.036(2) Uani 1 1 d . . . . .
C2 C 0.7701(6) -0.4045(5) 0.3381(5) 0.0293(18) Uani 1 1 d . . . . .
C3 C 0.8311(7) -0.3666(6) 0.3005(5) 0.039(2) Uani 1 1 d . . . . .
H3 H 0.9014 -0.3832 0.3166 0.047 Uiso 1 1 calc R U . . .
C4 C 0.7924(7) -0.3043(6) 0.2393(5) 0.034(2) Uani 1 1 d . . . . .
C5 C 0.8682(9) -0.2720(8) 0.1960(6) 0.059(2) Uani 1 1 d . U . . .
C6 C 0.6482(8) -0.1060(6) 0.4306(6) 0.043(2) Uani 1 1 d . . . . .
C7 C 0.5980(6) -0.1192(5) 0.3557(5) 0.033(2) Uani 1 1 d . . . . .
C8 C 0.5773(6) -0.0510(5) 0.3000(5) 0.0328(19) Uani 1 1 d . . . . .
H8 H 0.5959 -0.0016 0.3075 0.039 Uiso 1 1 calc R U . . .
C9 C 0.5277(6) -0.0577(5) 0.2321(5) 0.0304(19) Uani 1 1 d . . . . .
C10 C 0.5046(7) 0.0193(6) 0.1713(5) 0.038(2) Uani 1 1 d . . . . .
C11 C 0.4092(8) -0.5045(6) 0.2481(5) 0.044(2) Uani 1 1 d . . . . .
C12 C 0.4012(7) -0.4032(5) 0.2382(5) 0.0322(19) Uani 1 1 d . . . . .
C13 C 0.3065(7) -0.3347(5) 0.2075(5) 0.041(2) Uani 1 1 d . . . . .
H13 H 0.2494 -0.3495 0.1969 0.049 Uiso 1 1 calc R U . . .
C14 C 0.2963(7) -0.2456(6) 0.1926(5) 0.0332(18) Uani 1 1 d . U . . .
C15 C 0.1944(8) -0.1795(7) 0.1603(5) 0.0929(16) Uani 1 1 d D U . . .
C16 C 0.4151(6) -0.2979(5) 0.4920(4) 0.0233(17) Uani 1 1 d . . . . .
C17 C 0.3808(6) -0.3756(5) 0.4692(5) 0.0314(19) Uani 1 1 d . . . . .
H17A H 0.3039 -0.3484 0.4624 0.047 Uiso 1 1 calc R U . . .
H17B H 0.4004 -0.4222 0.5088 0.047 Uiso 1 1 calc R U . . .
H17C H 0.4167 -0.4043 0.4223 0.047 Uiso 1 1 calc R U . . .
C18 C 0.5389(6) -0.3404(5) 0.4969(4) 0.0272(18) Uani 1 1 d . . . . .
H18A H 0.5706 -0.3740 0.4506 0.041 Uiso 1 1 calc R U . . .
H18B H 0.5622 -0.3826 0.5396 0.041 Uiso 1 1 calc R U . . .
H18C H 0.5612 -0.2910 0.5035 0.041 Uiso 1 1 calc R U . . .
C19 C 0.3544(6) -0.2384(5) 0.5629(4) 0.0235(17) Uani 1 1 d . . . . .
C20 C 0.4198(6) -0.1952(6) 0.6076(5) 0.035(2) Uani 1 1 d . . . . .
H20A H 0.4463 -0.1626 0.5726 0.053 Uiso 1 1 calc R U . . .
H20B H 0.4797 -0.2444 0.6324 0.053 Uiso 1 1 calc R U . . .
H20C H 0.3735 -0.1521 0.6453 0.053 Uiso 1 1 calc R U . . .
C21 C 0.3088(6) -0.2873(5) 0.6191(4) 0.0280(18) Uani 1 1 d . . . . .
H21A H 0.2660 -0.2436 0.6577 0.042 Uiso 1 1 calc R U . . .
H21B H 0.3674 -0.3391 0.6427 0.042 Uiso 1 1 calc R U . . .
H21C H 0.2645 -0.3101 0.5922 0.042 Uiso 1 1 calc R U . . .
C22 C 0.2860(5) -0.1498(5) 0.4496(4) 0.0210(16) Uani 1 1 d . . . . .
C23 C 0.2223(6) -0.0718(5) 0.3983(4) 0.0244(17) Uani 1 1 d . . . . .
C24 C 0.2717(6) -0.0374(5) 0.3447(4) 0.0289(18) Uani 1 1 d . . . . .
H24 H 0.3466 -0.0654 0.3385 0.035 Uiso 1 1 calc R U . . .
C25 C 0.1081(6) -0.0300(5) 0.4043(4) 0.0266(17) Uani 1 1 d . . . . .
H25 H 0.0722 -0.0521 0.4388 0.032 Uiso 1 1 calc R U . . .
C26 C 0.2094(6) 0.0377(5) 0.3012(5) 0.0266(18) Uani 1 1 d . . . . .
H26 H 0.2438 0.0605 0.2659 0.032 Uiso 1 1 calc R U . . .
C27 C 0.0523(6) 0.0451(5) 0.3569(5) 0.0304(19) Uani 1 1 d . . . . .
H27 H -0.0229 0.0727 0.3598 0.036 Uiso 1 1 calc R U . . .
C28 C -0.0183(6) 0.2597(6) 0.4994(5) 0.0429(18) Uani 1 1 d D U . . .
C29 C 0.0164(6) 0.2621(5) 0.4173(5) 0.0284(18) Uani 1 1 d . . . . .
C30 C 0.1154(6) 0.2678(5) 0.4068(5) 0.0301(18) Uani 1 1 d . . . . .
H30 H 0.1508 0.2739 0.4498 0.036 Uiso 1 1 calc R U . . .
C31 C 0.1625(6) 0.2648(5) 0.3365(5) 0.0285(18) Uani 1 1 d . . . . .
C32 C 0.2662(8) 0.2794(7) 0.3321(5) 0.046(2) Uani 1 1 d . . . . .
C33 C -0.2407(7) 0.1354(6) 0.1758(5) 0.036(2) Uani 1 1 d . . . . .
C34 C -0.1370(6) 0.1503(5) 0.1739(5) 0.0295(19) Uani 1 1 d . . . . .
C35 C -0.0762(7) 0.1310(6) 0.1065(5) 0.035(2) Uani 1 1 d . . . . .
H35 H -0.1026 0.1127 0.0643 0.042 Uiso 1 1 calc R U . . .
C36 C 0.0223(6) 0.1374(5) 0.0981(5) 0.0286(18) Uani 1 1 d . . . . .
C37 C 0.0789(7) 0.1154(6) 0.0197(5) 0.039(2) Uani 1 1 d . . . . .
C38 C -0.1960(6) 0.3954(5) 0.2082(4) 0.0277(18) Uani 1 1 d . . . . .
H38 H -0.2310 0.3698 0.2404 0.033 Uiso 1 1 calc R U . . .
C39 C -0.0395(6) 0.3914(5) 0.1567(4) 0.0268(18) Uani 1 1 d . . . . .
H39 H 0.0356 0.3623 0.1532 0.032 Uiso 1 1 calc R U . . .
C40 C -0.0929(6) 0.4705(5) 0.1137(4) 0.0297(18) Uani 1 1 d . . . . .
H40 H -0.0554 0.4954 0.0832 0.036 Uiso 1 1 calc R U . . .
C41 C -0.2585(6) 0.4750(5) 0.1680(4) 0.0244(17) Uani 1 1 d . . . . .
H41 H -0.3333 0.5032 0.1742 0.029 Uiso 1 1 calc R U . . .
C42 C -0.2080(6) 0.5129(5) 0.1177(4) 0.0261(17) Uani 1 1 d . . . . .
C43 C -0.2725(6) 0.5934(5) 0.0676(4) 0.0242(17) Uani 1 1 d . . . . .
C44 C -0.4252(6) 0.7109(5) 0.0070(5) 0.033(2) Uani 1 1 d . . . . .
C45 C -0.4787(6) 0.6545(6) -0.0326(5) 0.038(2) Uani 1 1 d . . . . .
H45A H -0.4240 0.5938 -0.0470 0.057 Uiso 1 1 calc R U . . .
H45B H -0.5158 0.6876 -0.0773 0.057 Uiso 1 1 calc R U . . .
H45C H -0.5295 0.6471 0.0022 0.057 Uiso 1 1 calc R U . . .
C46 C -0.5085(7) 0.8085(6) 0.0266(5) 0.046(2) Uani 1 1 d . . . . .
H46A H -0.5690 0.8050 0.0524 0.069 Uiso 1 1 calc R U . . .
H46B H -0.5326 0.8445 -0.0195 0.069 Uiso 1 1 calc R U . . .
H46C H -0.4770 0.8382 0.0593 0.069 Uiso 1 1 calc R U . . .
C47 C -0.3205(6) 0.7044(5) -0.0340(4) 0.0279(18) Uani 1 1 d . . . . .
C48 C -0.2867(7) 0.7814(6) -0.0084(5) 0.040(2) Uani 1 1 d . . . . .
H48A H -0.2929 0.7874 0.0463 0.060 Uiso 1 1 calc R U . . .
H48B H -0.3331 0.8402 -0.0314 0.060 Uiso 1 1 calc R U . . .
H48C H -0.2131 0.7644 -0.0240 0.060 Uiso 1 1 calc R U . . .
C49 C -0.3193(7) 0.6991(6) -0.1200(5) 0.040(2) Uani 1 1 d . . . . .
H49A H -0.2537 0.6992 -0.1399 0.060 Uiso 1 1 calc R U . . .
H49B H -0.3803 0.7522 -0.1398 0.060 Uiso 1 1 calc R U . . .
H49C H -0.3232 0.6423 -0.1352 0.060 Uiso 1 1 calc R U . . .
F30A F -0.0859(12) 0.3513(8) 0.5254(7) 0.093(3) Uani 0.5 1 d D U P A 2
F29A F 0.0448(13) 0.2500(16) 0.5540(9) 0.049(6) Uani 0.321(16) 1 d . U P A 2

loop_
_atom_site_aniso_label
_atom_site_aniso_U_11
_atom_site_aniso_U_22
_atom_site_aniso_U_33
_atom_site_aniso_U_23
_atom_site_aniso_U_13
_atom_site_aniso_U_12
Y1 0.0239(4) 0.0237(4) 0.0246(4) 0.0033(3) -0.0004(3) -0.0095(3)
Co1 0.0213(6) 0.0242(6) 0.0256(6) 0.0037(4) -0.0032(4) -0.0083(4)
F1 0.027(3) 0.055(3) 0.086(4) 0.030(3) 0.000(3) -0.004(2)
F2 0.050(3) 0.041(3) 0.078(4) 0.024(3) -0.017(3) -0.024(3)
F3 0.066(4) 0.057(3) 0.031(3) 0.006(3) -0.004(3) -0.016(3)
F4 0.051(3) 0.067(4) 0.051(3) 0.011(3) 0.018(3) -0.025(3)
F5 0.074(2) 0.080(2) 0.077(2) 0.0027(10) -0.0030(10) -0.0352(12)
F6 0.066(4) 0.053(3) 0.098(5) 0.009(3) 0.016(3) -0.041(3)
F7 0.093(5) 0.035(3) 0.071(4) -0.014(3) 0.018(4) -0.029(3)
F8 0.099(5) 0.045(3) 0.040(3) 0.011(3) -0.007(3) -0.044(3)
F9 0.087(5) 0.058(4) 0.117(6) 0.023(4) -0.044(4) -0.058(3)
F10 0.115(3) 0.118(3) 0.115(3) 0.0034(10) -0.0017(10) -0.0496(15)
F11 0.087(2) 0.090(2) 0.092(2) 0.0014(10) -0.0046(10) -0.0402(13)
F12 0.116(3) 0.115(3) 0.117(3) -0.0032(10) -0.0060(10) -0.0480(14)
F13 0.051(3) 0.034(3) 0.062(4) 0.014(3) -0.007(3) -0.025(2)
F14 0.147(6) 0.042(3) 0.049(4) 0.003(3) 0.025(4) -0.044(4)
F15 0.059(4) 0.060(3) 0.089(5) 0.050(3) -0.045(3) -0.037(3)
F16 0.087(5) 0.081(4) 0.091(5) 0.005(4) -0.067(4) -0.015(4)
F17 0.152(6) 0.070(4) 0.071(4) 0.025(3) -0.059(4) -0.084(4)
F18 0.146(7) 0.136(6) 0.045(4) -0.014(4) 0.007(4) -0.106(6)
F19 0.046(3) 0.058(3) 0.058(4) -0.015(3) 0.023(3) -0.019(3)
F20 0.081(4) 0.084(4) 0.042(3) -0.030(3) 0.023(3) -0.061(4)
F21 0.068(4) 0.074(4) 0.035(3) 0.012(3) -0.004(3) -0.047(3)
F22 0.058(4) 0.119(5) 0.051(4) -0.035(4) 0.009(3) -0.064(4)
F23 0.063(4) 0.079(4) 0.067(4) 0.005(3) 0.005(3) -0.055(3)
F24 0.026(3) 0.073(4) 0.061(4) -0.014(3) 0.002(2) -0.013(3)
F25 0.051(4) 0.144(6) 0.037(3) -0.003(3) -0.005(3) -0.068(4)
F26 0.028(3) 0.120(5) 0.074(4) -0.037(4) 0.016(3) -0.035(3)
F27 0.108(5) 0.118(5) 0.046(4) 0.013(4) -0.003(3) -0.097(5)
F28 0.078(4) 0.220(6) 0.077(5) 0.008(5) 0.007(4) -0.098(4)
F29 0.078(5) 0.066(6) 0.047(5) 0.033(4) 0.014(4) -0.022(4)
F30 0.052(6) 0.035(5) 0.028(5) -0.005(4) 0.017(4) -0.020(4)
O4 0.029(3) 0.029(3) 0.027(3) 0.004(2) 0.002(2) -0.014(2)
O3 0.031(3) 0.041(3) 0.038(4) 0.007(3) 0.002(3) -0.015(3)
O8 0.036(3) 0.022(3) 0.032(3) 0.011(2) -0.007(2) -0.013(2)
O7 0.039(3) 0.024(3) 0.040(3) 0.008(3) -0.008(3) -0.018(3)
O6 0.030(3) 0.025(3) 0.027(3) 0.002(2) -0.002(2) -0.009(2)
O5 0.035(3) 0.027(3) 0.023(3) -0.001(2) 0.004(2) -0.019(2)
O9 0.027(3) 0.035(3) 0.021(3) 0.004(2) 0.000(2) -0.010(2)
O10 0.028(3) 0.035(3) 0.032(3) 0.001(3) 0.011(3) 0.004(3)
O13 0.031(3) 0.029(3) 0.029(3) 0.000(2) 0.001(2) -0.018(2)
O14 0.026(3) 0.030(3) 0.022(3) -0.001(2) 0.000(2) -0.015(2)
O12 0.017(3) 0.031(3) 0.029(3) 0.005(2) -0.007(2) -0.008(2)
O11 0.027(3) 0.031(3) 0.024(3) 0.009(2) -0.008(2) -0.013(2)
O1 0.032(3) 0.038(3) 0.046(4) 0.016(3) 0.007(3) -0.004(3)
O2 0.023(3) 0.023(3) 0.027(3) 0.000(2) 0.004(2) -0.004(2)
N6 0.017(3) 0.027(3) 0.027(4) 0.003(3) -0.002(3) -0.005(3)
N4 0.016(3) 0.022(3) 0.027(4) 0.002(3) 0.003(3) -0.006(3)
N5 0.024(4) 0.027(3) 0.026(4) 0.004(3) -0.001(3) -0.011(3)
N1 0.016(3) 0.030(3) 0.028(4) 0.002(3) 0.000(3) -0.009(3)
N2 0.022(4) 0.024(3) 0.026(4) 0.008(3) 0.002(3) -0.004(3)
N3 0.029(4) 0.026(3) 0.012(3) 0.003(3) -0.002(3) -0.009(3)
C1 0.022(5) 0.030(5) 0.051(6) 0.006(4) 0.003(4) -0.008(4)
C2 0.031(5) 0.021(4) 0.035(5) 0.004(4) -0.007(4) -0.010(4)
C3 0.025(5) 0.048(5) 0.047(6) 0.009(5) -0.005(4) -0.019(4)
C4 0.033(5) 0.035(5) 0.037(5) 0.007(4) 0.001(4) -0.018(4)
C5 0.078(6) 0.072(7) 0.045(5) 0.011(4) 0.006(4) -0.049(6)
C6 0.056(6) 0.038(5) 0.051(6) 0.015(5) -0.026(5) -0.034(5)
C7 0.018(4) 0.030(5) 0.048(5) 0.002(4) -0.002(4) -0.008(4)
C8 0.031(5) 0.027(4) 0.044(5) 0.015(4) -0.010(4) -0.016(4)
C9 0.022(4) 0.025(4) 0.042(5) 0.014(4) -0.006(4) -0.008(3)
C10 0.033(5) 0.030(5) 0.052(6) 0.011(4) 0.001(4) -0.016(4)
C11 0.058(7) 0.041(5) 0.044(6) 0.009(5) -0.009(5) -0.032(5)
C12 0.048(6) 0.024(4) 0.033(5) 0.001(4) 0.003(4) -0.023(4)
C13 0.043(5) 0.028(5) 0.057(6) 0.002(4) -0.010(5) -0.020(4)
C14 0.034(4) 0.047(5) 0.029(5) -0.006(4) 0.000(3) -0.027(4)
C15 0.054(5) 0.104(5) 0.104(5) 0.013(4) -0.033(5) -0.018(3)
C16 0.020(4) 0.026(4) 0.021(4) 0.008(3) -0.002(3) -0.007(3)
C17 0.037(5) 0.020(4) 0.041(5) 0.001(4) -0.003(4) -0.015(4)
C18 0.018(4) 0.028(4) 0.027(4) -0.002(3) 0.004(3) -0.002(3)
C19 0.024(4) 0.019(4) 0.025(4) 0.004(3) -0.007(3) -0.006(3)
C20 0.026(5) 0.047(5) 0.038(5) 0.000(4) -0.004(4) -0.021(4)
C21 0.025(4) 0.039(5) 0.022(4) 0.006(4) -0.002(3) -0.016(4)
C22 0.016(4) 0.013(3) 0.029(4) 0.010(3) 0.002(3) -0.003(3)
C23 0.015(4) 0.022(4) 0.031(4) 0.006(3) -0.009(3) -0.003(3)
C24 0.013(4) 0.027(4) 0.034(5) 0.004(4) 0.002(3) 0.003(3)
C25 0.024(4) 0.027(4) 0.031(4) 0.006(4) -0.003(3) -0.012(3)
C26 0.017(4) 0.023(4) 0.036(5) 0.002(4) 0.004(3) -0.005(3)
C27 0.009(4) 0.034(4) 0.041(5) 0.008(4) -0.006(3) -0.003(3)
C28 0.048(4) 0.053(4) 0.038(5) 0.015(3) -0.016(4) -0.030(4)
C29 0.029(5) 0.018(4) 0.034(5) 0.009(3) 0.008(4) -0.007(3)
C30 0.029(5) 0.031(4) 0.026(4) 0.004(4) -0.007(3) -0.009(4)
C31 0.023(4) 0.028(4) 0.032(5) 0.003(4) -0.011(3) -0.008(3)
C32 0.055(6) 0.069(7) 0.026(5) -0.002(5) 0.003(4) -0.039(5)
C33 0.037(5) 0.049(5) 0.028(5) -0.005(4) 0.006(4) -0.024(5)
C34 0.023(4) 0.026(4) 0.042(5) 0.002(4) 0.002(4) -0.013(3)
C35 0.040(5) 0.042(5) 0.028(5) -0.011(4) 0.008(4) -0.022(4)
C36 0.034(5) 0.017(4) 0.035(5) -0.002(3) 0.006(4) -0.011(4)
C37 0.037(6) 0.040(5) 0.047(6) -0.009(5) 0.005(4) -0.022(4)
C38 0.026(4) 0.029(4) 0.027(4) 0.007(4) 0.004(3) -0.011(4)
C39 0.017(4) 0.027(4) 0.031(4) 0.006(4) -0.003(3) -0.005(3)
C40 0.025(4) 0.033(4) 0.030(5) 0.008(4) 0.004(3) -0.012(4)
C41 0.026(4) 0.021(4) 0.024(4) 0.000(3) 0.004(3) -0.008(3)
C42 0.027(4) 0.027(4) 0.021(4) 0.000(3) 0.000(3) -0.008(3)
C43 0.020(4) 0.024(4) 0.025(4) 0.004(3) 0.000(3) -0.007(3)
C44 0.030(5) 0.024(4) 0.031(5) 0.012(4) -0.007(4) 0.001(4)
C45 0.034(5) 0.049(5) 0.031(5) 0.003(4) -0.015(4) -0.018(4)
C46 0.032(5) 0.043(5) 0.045(6) 0.021(5) -0.004(4) 0.000(4)
C47 0.022(4) 0.031(4) 0.025(4) 0.008(4) -0.006(3) -0.007(3)
C48 0.045(5) 0.042(5) 0.037(5) 0.014(4) -0.006(4) -0.023(4)
C49 0.044(5) 0.042(5) 0.029(5) 0.012(4) 0.002(4) -0.014(4)
F30A 0.107(8) 0.077(5) 0.049(6) 0.016(5) 0.044(6) 0.002(4)
F29A 0.037(8) 0.077(11) 0.034(8) 0.002(7) 0.003(6) -0.028(7)

loop_
_atom_type_symbol
_atom_type_description
_atom_type_scat_dispersion_real
_atom_type_scat_dispersion_imag
_atom_type_scat_source
C C 0.0030 0.0020 'International Tables Vol C Tables 4.2.6.8 and 6.1.1.4'
H H 0.0000 0.0000 'International Tables Vol C Tables 4.2.6.8 and 6.1.1.4'
Co Co 0.3490 0.9720 'International Tables Vol C Tables 4.2.6.8 and 6.1.1.4'
F F 0.0170 0.0100 'International Tables Vol C Tables 4.2.6.8 and 6.1.1.4'
N N 0.0060 0.0030 'International Tables Vol C Tables 4.2.6.8 and 6.1.1.4'
O O 0.0110 0.0060 'International Tables Vol C Tables 4.2.6.8 and 6.1.1.4'
Y Y -2.7960 3.5670 'International Tables Vol C Tables 4.2.6.8 and 6.1.1.4'

loop_
_geom_angle_atom_site_label_1
_geom_angle_atom_site_label_2
_geom_angle_atom_site_label_3
_geom_angle
_geom_angle_site_symmetry_1
_geom_angle_site_symmetry_3
O9 Y1 O4 91.53(18) . .
O9 Y1 O7 104.55(19) . .
O4 Y1 O7 136.37(18) . .
O9 Y1 O6 74.78(18) . .
O4 Y1 O6 149.79(18) . .
O7 Y1 O6 73.75(18) . .
O9 Y1 O2 137.11(18) . 1_645
O4 Y1 O2 98.94(17) . 1_645
O7 Y1 O2 96.06(18) . 1_645
O6 Y1 O2 75.60(17) . 1_645
O9 Y1 O8 72.51(18) . .
O4 Y1 O8 75.25(17) . .
O7 Y1 O8 71.67(18) . .
O6 Y1 O8 123.51(17) . .
O2 Y1 O8 150.37(18) 1_645 .
O9 Y1 O3 148.6(2) . .
O4 Y1 O3 72.81(18) . .
O7 Y1 O3 72.76(19) . .
O6 Y1 O3 130.85(19) . .
O2 Y1 O3 73.35(19) 1_645 .
O8 Y1 O3 77.22(19) . .
O9 Y1 O5 73.54(18) . .
O4 Y1 O5 75.83(18) . .
O7 Y1 O5 147.45(19) . .
O6 Y1 O5 74.50(18) . .
O2 Y1 O5 69.09(17) 1_645 .
O8 Y1 O5 134.18(18) . .
O3 Y1 O5 125.66(18) . .
O14 Co1 O13 89.4(2) . .
O14 Co1 O11 179.0(2) . .
O13 Co1 O11 90.2(2) . .
O14 Co1 O12 91.85(19) . .
O13 Co1 O12 175.8(2) . .
O11 Co1 O12 88.6(2) . .
O14 Co1 N6 90.4(2) . .
O13 Co1 N6 92.0(2) . .
O11 Co1 N6 90.6(2) . .
O12 Co1 N6 84.1(2) . .
O14 Co1 N1 89.7(2) . .
O13 Co1 N1 88.5(2) . .
O11 Co1 N1 89.3(2) . .
O12 Co1 N1 95.4(2) . .
N6 Co1 N1 179.5(2) . .
C28 F28 F30A 51.5(6) . .
C2 O4 Y1 133.0(5) . .
C4 O3 Y1 133.4(5) . .
C7 O8 Y1 132.7(5) . .
C9 O7 Y1 135.4(5) . .
C14 O6 Y1 133.6(5) . .
C12 O5 Y1 131.4(5) . .
N4 O9 Y1 157.7(4) . .
C36 O13 Co1 125.7(5) . .
C34 O14 Co1 124.6(5) . .
C29 O12 Co1 122.2(5) . .
C31 O11 Co1 122.9(5) . .
N3 O2 Y1 135.3(4) . 1_465
C26 N6 C27 116.8(6) . .
C26 N6 Co1 122.5(5) . .
C27 N6 Co1 119.6(5) . .
O9 N4 C22 123.8(6) . .
O9 N4 C16 122.2(5) . .
C22 N4 C16 112.4(6) . .
O10 N5 C22 125.0(6) . .
O10 N5 C19 121.7(6) . .
C22 N5 C19 112.8(6) . .
C38 N1 C39 116.6(6) . .
C38 N1 Co1 122.9(5) . .
C39 N1 Co1 119.9(5) . .
O1 N2 C43 126.7(6) . .
O1 N2 C47 122.1(6) . .
C43 N2 C47 111.0(6) . .
O2 N3 C43 125.9(6) . .
O2 N3 C44 120.3(6) . .
C43 N3 C44 112.4(6) . .
F2 C1 F3 107.7(7) . .
F2 C1 F1 106.7(6) . .
F3 C1 F1 106.4(7) . .
F2 C1 C2 113.1(7) . .
F3 C1 C2 111.3(6) . .
F1 C1 C2 111.2(7) . .
O4 C2 C3 127.3(7) . .
O4 C2 C1 112.6(7) . .
C3 C2 C1 120.0(7) . .
C2 C3 C4 123.0(8) . .
C2 C3 H3 118.5 . .
C4 C3 H3 118.5 . .
O3 C4 C3 125.7(8) . .
O3 C4 C5 114.4(8) . .
C3 C4 C5 119.9(8) . .
F6 C5 F4 108.3(8) . .
F6 C5 F5 106.5(8) . .
F4 C5 F5 105.8(9) . .
F6 C5 C4 113.0(9) . .
F4 C5 C4 110.4(8) . .
F5 C5 C4 112.5(8) . .
F17 C6 F18 106.2(8) . .
F17 C6 F16 107.2(8) . .
F18 C6 F16 103.9(8) . .
F17 C6 C7 117.1(7) . .
F18 C6 C7 112.1(7) . .
F16 C6 C7 109.4(7) . .
O8 C7 C8 130.4(8) . .
O8 C7 C6 112.9(7) . .
C8 C7 C6 116.7(7) . .
C7 C8 C9 118.9(7) . .
C7 C8 H8 120.5 . .
C9 C8 H8 120.5 . .
O7 C9 C8 127.2(7) . .
O7 C9 C10 114.7(7) . .
C8 C9 C10 118.0(7) . .
F13 C10 F15 106.5(6) . .
F13 C10 F14 107.3(7) . .
F15 C10 F14 108.7(8) . .
F13 C10 C9 113.7(7) . .
F15 C10 C9 110.1(7) . .
F14 C10 C9 110.4(7) . .
F9 C11 F8 109.1(8) . .
F9 C11 F7 107.3(8) . .
F8 C11 F7 105.7(7) . .
F9 C11 C12 113.4(8) . .
F8 C11 C12 110.9(7) . .
F7 C11 C12 110.1(7) . .
O5 C12 C13 130.2(7) . .
O5 C12 C11 112.1(7) . .
C13 C12 C11 117.7(7) . .
C14 C13 C12 121.0(8) . .
C14 C13 H13 119.5 . .
C12 C13 H13 119.5 . .
O6 C14 C13 129.2(8) . .
O6 C14 C15 114.1(8) . .
C13 C14 C15 116.7(8) . .
F12 C15 F11 106.3(9) . .
F12 C15 F10 99.5(8) . .
F11 C15 F10 98.5(7) . .
F12 C15 C14 118.5(8) . .
F11 C15 C14 119.1(8) . .
F10 C15 C14 111.5(8) . .
N4 C16 C18 109.9(6) . .
N4 C16 C17 106.1(6) . .
C18 C16 C17 109.2(6) . .
N4 C16 C19 101.7(5) . .
C18 C16 C19 114.2(6) . .
C17 C16 C19 115.1(6) . .
C16 C17 H17A 109.5 . .
C16 C17 H17B 109.5 . .
H17A C17 H17B 109.5 . .
C16 C17 H17C 109.5 . .
H17A C17 H17C 109.5 . .
H17B C17 H17C 109.5 . .
C16 C18 H18A 109.5 . .
C16 C18 H18B 109.5 . .
H18A C18 H18B 109.5 . .
C16 C18 H18C 109.5 . .
H18A C18 H18C 109.5 . .
H18B C18 H18C 109.5 . .
N5 C19 C21 110.8(6) . .
N5 C19 C16 100.5(6) . .
C21 C19 C16 115.2(6) . .
N5 C19 C20 105.9(6) . .
C21 C19 C20 109.4(6) . .
C16 C19 C20 114.4(6) . .
C19 C20 H20A 109.5 . .
C19 C20 H20B 109.5 . .
H20A C20 H20B 109.5 . .
C19 C20 H20C 109.5 . .
H20A C20 H20C 109.5 . .
H20B C20 H20C 109.5 . .
C19 C21 H21A 109.5 . .
C19 C21 H21B 109.5 . .
H21A C21 H21B 109.5 . .
C19 C21 H21C 109.5 . .
H21A C21 H21C 109.5 . .
H21B C21 H21C 109.5 . .
N5 C22 N4 107.9(6) . .
N5 C22 C23 126.5(6) . .
N4 C22 C23 125.6(7) . .
C24 C23 C25 119.0(7) . .
C24 C23 C22 121.5(6) . .
C25 C23 C22 119.4(7) . .
C26 C24 C23 119.2(7) . .
C26 C24 H24 120.4 . .
C23 C24 H24 120.4 . .
C27 C25 C23 117.2(7) . .
C27 C25 H25 121.4 . .
C23 C25 H25 121.4 . .
N6 C26 C24 123.7(7) . .
N6 C26 H26 118.1 . .
C24 C26 H26 118.1 . .
N6 C27 C25 123.9(7) . .
N6 C27 H27 118.0 . .
C25 C27 H27 118.0 . .
F29A C28 F28 123.3(11) . .
F29 C28 F28 92.5(7) . .
F29 C28 F30 101.7(9) . .
F28 C28 F30 119.6(8) . .
F29A C28 F30A 89.6(12) . .
F28 C28 F30A 80.0(7) . .
F29A C28 C29 121.5(10) . .
F29 C28 C29 110.8(7) . .
F28 C28 C29 114.3(7) . .
F30 C28 C29 114.3(7) . .
F30A C28 C29 110.4(8) . .
O12 C29 C30 128.1(7) . .
O12 C29 C28 116.2(7) . .
C30 C29 C28 115.7(7) . .
C31 C30 C29 123.5(8) . .
C31 C30 H30 118.2 . .
C29 C30 H30 118.2 . .
O11 C31 C30 129.7(7) . .
O11 C31 C32 111.7(7) . .
C30 C31 C32 118.6(7) . .
F27 C32 F25 106.9(8) . .
F27 C32 F26 107.5(8) . .
F25 C32 F26 105.6(8) . .
F27 C32 C31 113.1(8) . .
F25 C32 C31 113.2(7) . .
F26 C32 C31 110.1(7) . .
F24 C33 F22 107.6(7) . .
F24 C33 F23 106.3(7) . .
F22 C33 F23 106.8(7) . .
F24 C33 C34 110.4(7) . .
F22 C33 C34 114.4(7) . .
F23 C33 C34 110.9(7) . .
O14 C34 C35 128.3(7) . .
O14 C34 C33 113.1(7) . .
C35 C34 C33 118.5(7) . .
C34 C35 C36 124.3(8) . .
C34 C35 H35 117.8 . .
C36 C35 H35 117.8 . .
O13 C36 C35 127.1(7) . .
O13 C36 C37 114.5(7) . .
C35 C36 C37 118.2(7) . .
F21 C37 F19 106.9(7) . .
F21 C37 F20 107.5(8) . .
F19 C37 F20 107.7(7) . .
F21 C37 C36 110.8(7) . .
F19 C37 C36 110.5(7) . .
F20 C37 C36 113.3(7) . .
N1 C38 C41 124.0(7) . .
N1 C38 H38 118.0 . .
C41 C38 H38 118.0 . .
N1 C39 C40 124.9(7) . .
N1 C39 H39 117.6 . .
C40 C39 H39 117.6 . .
C39 C40 C42 117.2(7) . .
C39 C40 H40 121.4 . .
C42 C40 H40 121.4 . .
C38 C41 C42 119.0(7) . .
C38 C41 H41 120.5 . .
C42 C41 H41 120.5 . .
C41 C42 C40 118.2(7) . .
C41 C42 C43 120.9(7) . .
C40 C42 C43 120.9(7) . .
N3 C43 N2 108.2(6) . .
N3 C43 C42 126.7(7) . .
N2 C43 C42 125.1(6) . .
C46 C44 N3 110.9(7) . .
C46 C44 C45 110.7(7) . .
N3 C44 C45 105.4(6) . .
C46 C44 C47 115.9(7) . .
N3 C44 C47 98.8(6) . .
C45 C44 C47 114.2(7) . .
C44 C45 H45A 109.5 . .
C44 C45 H45B 109.5 . .
H45A C45 H45B 109.5 . .
C44 C45 H45C 109.5 . .
H45A C45 H45C 109.5 . .
H45B C45 H45C 109.5 . .
C44 C46 H46A 109.5 . .
C44 C46 H46B 109.5 . .
H46A C46 H46B 109.5 . .
C44 C46 H46C 109.5 . .
H46A C46 H46C 109.5 . .
H46B C46 H46C 109.5 . .
C49 C47 N2 110.4(6) . .
C49 C47 C48 110.2(7) . .
N2 C47 C48 105.4(6) . .
C49 C47 C44 115.8(7) . .
N2 C47 C44 100.9(6) . .
C48 C47 C44 113.2(6) . .
C47 C48 H48A 109.5 . .
C47 C48 H48B 109.5 . .
H48A C48 H48B 109.5 . .
C47 C48 H48C 109.5 . .
H48A C48 H48C 109.5 . .
H48B C48 H48C 109.5 . .
C47 C49 H49A 109.5 . .
C47 C49 H49B 109.5 . .
H49A C49 H49B 109.5 . .
C47 C49 H49C 109.5 . .
H49A C49 H49C 109.5 . .
H49B C49 H49C 109.5 . .
C28 F30A F28 48.5(4) . .

loop_
_geom_bond_atom_site_label_1
_geom_bond_atom_site_label_2
_geom_bond_distance
_geom_bond_site_symmetry_2
Y1 O9 2.301(5) .
Y1 O4 2.323(5) .
Y1 O7 2.342(5) .
Y1 O6 2.342(5) .
Y1 O2 2.348(5) 1_645
Y1 O8 2.376(5) .
Y1 O3 2.377(5) .
Y1 O5 2.380(5) .
Co1 O14 2.062(5) .
Co1 O13 2.067(5) .
Co1 O11 2.076(5) .
Co1 O12 2.099(5) .
Co1 N6 2.160(6) .
Co1 N1 2.166(6) .
F1 C1 1.365(9) .
F2 C1 1.334(9) .
F3 C1 1.337(10) .
F4 C5 1.344(11) .
F5 C5 1.370(12) .
F6 C5 1.319(11) .
F7 C11 1.354(10) .
F8 C11 1.337(10) .
F9 C11 1.317(10) .
F10 C15 1.4192(11) .
F11 C15 1.352(8) .
F12 C15 1.320(8) .
F13 C10 1.335(9) .
F14 C10 1.340(10) .
F15 C10 1.339(9) .
F16 C6 1.335(10) .
F17 C6 1.312(9) .
F18 C6 1.333(11) .
F19 C37 1.339(10) .
F20 C37 1.344(9) .
F21 C37 1.331(10) .
F22 C33 1.345(9) .
F23 C33 1.345(10) .
F24 C33 1.344(9) .
F25 C32 1.349(10) .
F26 C32 1.355(10) .
F27 C32 1.302(11) .
F28 C28 1.353(7) .
F28 F30A 1.778(9) .
F29 C28 1.338(11) .
F30 C28 1.377(8) .
O4 C2 1.273(9) .
O3 C4 1.247(10) .
O8 C7 1.243(9) .
O7 C9 1.248(9) .
O6 C14 1.263(9) .
O5 C12 1.259(9) .
O9 N4 1.296(7) .
O10 N5 1.290(7) .
O13 C36 1.261(9) .
O14 C34 1.271(9) .
O12 C29 1.252(9) .
O11 C31 1.261(9) .
O1 N2 1.286(7) .
O2 N3 1.304(7) .
O2 Y1 2.348(5) 1_465
N6 C26 1.350(9) .
N6 C27 1.355(10) .
N4 C22 1.358(8) .
N4 C16 1.487(9) .
N5 C22 1.355(9) .
N5 C19 1.499(9) .
N1 C38 1.337(9) .
N1 C39 1.351(9) .
N2 C43 1.375(9) .
N2 C47 1.510(9) .
N3 C43 1.330(9) .
N3 C44 1.525(9) .
C1 C2 1.515(11) .
C2 C3 1.378(11) .
C3 C4 1.396(11) .
C3 H3 0.9300 .
C4 C5 1.528(12) .
C6 C7 1.546(12) .
C7 C8 1.385(11) .
C8 C9 1.406(11) .
C8 H8 0.9300 .
C9 C10 1.539(11) .
C11 C12 1.565(11) .
C12 C13 1.394(11) .
C13 C14 1.377(11) .
C13 H13 0.9300 .
C14 C15 1.454(12) .
C16 C18 1.535(10) .
C16 C17 1.548(10) .
C16 C19 1.557(10) .
C17 H17A 0.9600 .
C17 H17B 0.9600 .
C17 H17C 0.9600 .
C18 H18A 0.9600 .
C18 H18B 0.9600 .
C18 H18C 0.9600 .
C19 C21 1.528(10) .
C19 C20 1.562(10) .
C20 H20A 0.9600 .
C20 H20B 0.9600 .
C20 H20C 0.9600 .
C21 H21A 0.9600 .
C21 H21B 0.9600 .
C21 H21C 0.9600 .
C22 C23 1.471(10) .
C23 C24 1.386(10) .
C23 C25 1.414(10) .
C24 C26 1.360(10) .
C24 H24 0.9300 .
C25 C27 1.380(10) .
C25 H25 0.9300 .
C26 H26 0.9300 .
C27 H27 0.9300 .
C28 F29A 1.263(18) .
C28 F30A 1.413(14) .
C28 C29 1.511(11) .
C29 C30 1.407(11) .
C30 C31 1.370(11) .
C30 H30 0.9300 .
C31 C32 1.534(12) .
C33 C34 1.537(11) .
C34 C35 1.389(11) .
C35 C36 1.402(11) .
C35 H35 0.9300 .
C36 C37 1.531(11) .
C38 C41 1.373(10) .
C38 H38 0.9300 .
C39 C40 1.370(10) .
C39 H39 0.9300 .
C40 C42 1.424(10) .
C40 H40 0.9300 .
C41 C42 1.393(10) .
C41 H41 0.9300 .
C42 C43 1.484(10) .
C44 C46 1.508(10) .
C44 C45 1.549(11) .
C44 C47 1.556(11) .
C45 H45A 0.9600 .
C45 H45B 0.9600 .
C45 H45C 0.9600 .
C46 H46A 0.9600 .
C46 H46B 0.9600 .
C46 H46C 0.9600 .
C47 C49 1.508(11) .
C47 C48 1.548(11) .
C48 H48A 0.9600 .
C48 H48B 0.9600 .
C48 H48C 0.9600 .
C49 H49A 0.9600 .
C49 H49B 0.9600 .
C49 H49C 0.9600 .

loop_
_geom_torsion_atom_site_label_1
_geom_torsion_atom_site_label_2
_geom_torsion_atom_site_label_3
_geom_torsion_atom_site_label_4
_geom_torsion
_geom_torsion_site_symmetry_1
Y1 O9 N4 C22 115.4(11) .
Y1 O9 N4 C16 -79.8(13) .
Y1 O2 N3 C43 87.9(8) 1_465
Y1 O2 N3 C44 -106.7(7) 1_465
Y1 O4 C2 C3 -16.2(12) .
Y1 O4 C2 C1 161.5(5) .
F2 C1 C2 O4 31.8(9) .
F3 C1 C2 O4 -89.6(8) .
F1 C1 C2 O4 151.9(7) .
F2 C1 C2 C3 -150.3(7) .
F3 C1 C2 C3 88.2(9) .
F1 C1 C2 C3 -30.3(11) .
O4 C2 C3 C4 -2.1(14) .
C1 C2 C3 C4 -179.6(8) .
Y1 O3 C4 C3 16.7(13) .
Y1 O3 C4 C5 -166.8(6) .
C2 C3 C4 O3 1.7(14) .
C2 C3 C4 C5 -174.6(8) .
O3 C4 C5 F6 47.0(12) .
C3 C4 C5 F6 -136.3(9) .
O3 C4 C5 F4 -74.5(11) .
C3 C4 C5 F4 102.2(10) .
O3 C4 C5 F5 167.6(8) .
C3 C4 C5 F5 -15.7(13) .
Y1 O8 C7 C8 12.8(12) .
Y1 O8 C7 C6 -168.7(5) .
F17 C6 C7 O8 -176.5(8) .
F18 C6 C7 O8 -53.4(10) .
F16 C6 C7 O8 61.3(10) .
F17 C6 C7 C8 2.2(12) .
F18 C6 C7 C8 125.3(8) .
F16 C6 C7 C8 -120.0(8) .
O8 C7 C8 C9 1.0(13) .
C6 C7 C8 C9 -177.5(7) .
Y1 O7 C9 C8 -18.1(13) .
Y1 O7 C9 C10 163.5(5) .
C7 C8 C9 O7 1.2(13) .
C7 C8 C9 C10 179.5(7) .
O7 C9 C10 F13 176.3(7) .
C8 C9 C10 F13 -2.2(11) .
O7 C9 C10 F15 56.9(10) .
C8 C9 C10 F15 -121.6(8) .
O7 C9 C10 F14 -63.0(9) .
C8 C9 C10 F14 118.4(8) .
Y1 O5 C12 C13 0.3(13) .
Y1 O5 C12 C11 179.0(5) .
F9 C11 C12 O5 -175.3(8) .
F8 C11 C12 O5 61.6(10) .
F7 C11 C12 O5 -55.1(10) .
F9 C11 C12 C13 3.7(12) .
F8 C11 C12 C13 -119.5(9) .
F7 C11 C12 C13 123.9(8) .
O5 C12 C13 C14 2.9(15) .
C11 C12 C13 C14 -175.8(8) .
Y1 O6 C14 C13 -1.8(13) .
Y1 O6 C14 C15 176.3(5) .
C12 C13 C14 O6 -2.1(14) .
C12 C13 C14 C15 179.8(8) .
O6 C14 C15 F12 -47.1(11) .
C13 C14 C15 F12 131.2(9) .
O6 C14 C15 F11 -179.0(7) .
C13 C14 C15 F11 -0.6(12) .
O6 C14 C15 F10 67.4(10) .
C13 C14 C15 F10 -114.3(9) .
O9 N4 C16 C18 53.9(8) .
C22 N4 C16 C18 -139.7(6) .
O9 N4 C16 C17 -64.1(8) .
C22 N4 C16 C17 102.3(7) .
O9 N4 C16 C19 175.2(6) .
C22 N4 C16 C19 -18.4(7) .
O10 N5 C19 C21 47.5(9) .
C22 N5 C19 C21 -140.7(6) .
O10 N5 C19 C16 169.7(6) .
C22 N5 C19 C16 -18.5(7) .
O10 N5 C19 C20 -71.0(8) .
C22 N5 C19 C20 100.7(7) .
N4 C16 C19 N5 20.4(6) .
C18 C16 C19 N5 138.7(6) .
C17 C16 C19 N5 -93.9(7) .
N4 C16 C19 C21 139.5(6) .
C18 C16 C19 C21 -102.2(7) .
C17 C16 C19 C21 25.2(9) .
N4 C16 C19 C20 -92.5(7) .
C18 C16 C19 C20 25.8(9) .
C17 C16 C19 C20 153.3(7) .
O10 N5 C22 N4 179.4(6) .
C19 N5 C22 N4 7.9(8) .
O10 N5 C22 C23 -0.1(12) .
C19 N5 C22 C23 -171.5(7) .
O9 N4 C22 N5 173.6(6) .
C16 N4 C22 N5 7.4(8) .
O9 N4 C22 C23 -6.9(11) .
C16 N4 C22 C23 -173.1(6) .
N5 C22 C23 C24 140.1(8) .
N4 C22 C23 C24 -39.3(11) .
N5 C22 C23 C25 -39.0(11) .
N4 C22 C23 C25 141.6(7) .
C25 C23 C24 C26 2.3(11) .
C22 C23 C24 C26 -176.8(7) .
C24 C23 C25 C27 -1.5(11) .
C22 C23 C25 C27 177.6(7) .
C27 N6 C26 C24 -1.4(11) .
Co1 N6 C26 C24 166.7(6) .
C23 C24 C26 N6 -0.8(12) .
C26 N6 C27 C25 2.3(11) .
Co1 N6 C27 C25 -166.1(6) .
C23 C25 C27 N6 -0.9(12) .
F30A F28 C28 F29A 82.8(15) .
F30A F28 C28 C29 -108.0(10) .
Co1 O12 C29 C30 20.5(10) .
Co1 O12 C29 C28 -159.1(5) .
F29A C28 C29 O12 170.1(14) .
F29 C28 C29 O12 103.6(9) .
F28 C28 C29 O12 0.7(11) .
F30 C28 C29 O12 -142.3(9) .
F30A C28 C29 O12 -87.2(10) .
F29A C28 C29 C30 -9.6(16) .
F29 C28 C29 C30 -76.2(9) .
F28 C28 C29 C30 -179.0(7) .
F30 C28 C29 C30 38.0(11) .
F30A C28 C29 C30 93.0(9) .
O12 C29 C30 C31 -3.9(13) .
C28 C29 C30 C31 175.8(7) .
Co1 O11 C31 C30 -11.1(11) .
Co1 O11 C31 C32 171.7(5) .
C29 C30 C31 O11 -1.7(14) .
C29 C30 C31 C32 175.3(7) .
O11 C31 C32 F27 58.7(10) .
C30 C31 C32 F27 -118.8(8) .
O11 C31 C32 F25 -179.5(7) .
C30 C31 C32 F25 2.9(12) .
O11 C31 C32 F26 -61.6(9) .
C30 C31 C32 F26 120.9(8) .
Co1 O14 C34 C35 4.0(12) .
Co1 O14 C34 C33 -175.9(5) .
F24 C33 C34 O14 59.1(9) .
F22 C33 C34 O14 -179.3(7) .
F23 C33 C34 O14 -58.4(9) .
F24 C33 C34 C35 -120.7(8) .
F22 C33 C34 C35 0.8(11) .
F23 C33 C34 C35 121.7(8) .
O14 C34 C35 C36 3.2(14) .
C33 C34 C35 C36 -176.9(7) .
Co1 O13 C36 C35 -1.5(11) .
Co1 O13 C36 C37 173.1(5) .
C34 C35 C36 O13 -4.7(14) .
C34 C35 C36 C37 -179.0(8) .
O13 C36 C37 F21 -73.0(9) .
C35 C36 C37 F21 102.1(8) .
O13 C36 C37 F19 45.2(9) .
C35 C36 C37 F19 -139.7(7) .
O13 C36 C37 F20 166.2(7) .
C35 C36 C37 F20 -18.8(11) .
C39 N1 C38 C41 0.1(11) .
Co1 N1 C38 C41 -170.6(6) .
C38 N1 C39 C40 0.0(11) .
Co1 N1 C39 C40 170.9(6) .
N1 C39 C40 C42 -1.9(12) .
N1 C38 C41 C42 1.9(12) .
C38 C41 C42 C40 -3.8(11) .
C38 C41 C42 C43 174.2(7) .
C39 C40 C42 C41 3.8(11) .
C39 C40 C42 C43 -174.2(7) .
O2 N3 C43 N2 -179.5(6) .
C44 N3 C43 N2 14.2(8) .
O2 N3 C43 C42 2.8(12) .
C44 N3 C43 C42 -163.6(7) .
O1 N2 C43 N3 -178.7(7) .
C47 N2 C43 N3 6.2(8) .
O1 N2 C43 C42 -0.9(12) .
C47 N2 C43 C42 -176.0(7) .
C41 C42 C43 N3 22.9(12) .
C40 C42 C43 N3 -159.2(7) .
C41 C42 C43 N2 -154.5(7) .
C40 C42 C43 N2 23.5(11) .
O2 N3 C44 C46 43.6(9) .
C43 N3 C44 C46 -149.2(7) .
O2 N3 C44 C45 -76.2(8) .
C43 N3 C44 C45 91.0(7) .
O2 N3 C44 C47 165.7(6) .
C43 N3 C44 C47 -27.1(8) .
O1 N2 C47 C49 39.0(10) .
C43 N2 C47 C49 -145.6(7) .
O1 N2 C47 C48 -79.9(8) .
C43 N2 C47 C48 95.4(7) .
O1 N2 C47 C44 162.1(7) .
C43 N2 C47 C44 -22.6(8) .
C46 C44 C47 C49 -95.3(9) .
N3 C44 C47 C49 146.3(7) .
C45 C44 C47 C49 35.0(9) .
C46 C44 C47 N2 145.5(7) .
N3 C44 C47 N2 27.1(7) .
C45 C44 C47 N2 -84.2(7) .
C46 C44 C47 C48 33.3(10) .
N3 C44 C47 C48 -85.0(7) .
C45 C44 C47 C48 163.7(7) .
F29A C28 F30A F28 -124.0(11) .
C29 C28 F30A F28 112.3(8) .
